data_2226644
loop_
_publ_author_name
'Li, Meng-Jiao'
'Nie, Jing-Jing'
'Xu, Duan-Jun'

_publ_section_title
;
 <i>catena</i>-Poly[[diaquabis(isoquinoline-\k<i>N</i>)cobalt(II)]-\m-succinato-\k^2^<i>O</i>^1^:<i>O</i>^4^]
;
_journal_coeditor_code RK2211
_journal_issue 7
_journal_name_full 'Acta Crystallographica Section E'
_journal_page_first m840
_journal_paper_doi 10.1107/S1600536810023895
_journal_volume 66
_journal_year 2010
_chemical_formula_iupac '[Co (C4 H4 O4) (C9 H7 N)2 (H2 O)2]'
_chemical_formula_moiety 'C22 H22 Co N2 O6'
_chemical_formula_sum 'C22 H22 Co N2 O6'
_chemical_formula_weight 469.35
_chemical_name_systematic
;
<i>catena</i>-Poly[[diaquabis(isoquinoline-\k<i>N</i>)cobalt(II)]-\m-
succinato-\k^2^<i>O</i>^1^:<i>O</i>^4^]
;
_space_group_IT_number 14
_symmetry_cell_setting monoclinic
_symmetry_space_group_name_Hall '-P 2yn'
_symmetry_space_group_name_H-M 'P 1 21/n 1'
_atom_sites_solution_hydrogens geom
_atom_sites_solution_primary direct
_atom_sites_solution_secondary difmap
_audit_creation_method SHELXL97
_cell_angle_alpha 90.00
_cell_angle_beta 114.667(5)
_cell_angle_gamma 90.00
_cell_formula_units_Z 2
_cell_length_a 11.258(4)
_cell_length_b 9.023(5)
_cell_length_c 11.390(7)
_cell_measurement_reflns_used 2408
_cell_measurement_temperature 294(2)
_cell_measurement_theta_max 24.6
_cell_measurement_theta_min 3.5
_cell_volume 1051.4(9)
_computing_cell_refinement '<i>PROCESS-AUTO</i> (Rigaku, 1998)'
_computing_data_collection '<i>PROCESS-AUTO</i> (Rigaku, 1998)'
_computing_data_reduction '<i>CrystalStructure</i> (Rigaku/MSC, 2002)'
_computing_molecular_graphics '<i>ORTEP-3</i> (Farrugia, 1997)'
_computing_publication_material '<i>WinGX</i> (Farrugia, 1999)'
_computing_structure_refinement '<i>SHELXL97</i> (Sheldrick, 2008)'
_computing_structure_solution '<i>SIR92</i>  (Altomare <i>et al.</i>,  1993)'
_diffrn_ambient_temperature 294(2)
_diffrn_detector_area_resol_mean 10.0
_diffrn_measured_fraction_theta_full 0.997
_diffrn_measured_fraction_theta_max 0.997
_diffrn_measurement_device_type 'Rigaku R-AXIS RAPID IP'
_diffrn_measurement_method \w-scan
_diffrn_radiation_monochromator graphite
_diffrn_radiation_source 'fine-focus sealed tube'
_diffrn_radiation_type MoK\a
_diffrn_radiation_wavelength 0.71073
_diffrn_reflns_av_R_equivalents 0.0398
_diffrn_reflns_av_sigmaI/netI 0.0708
_diffrn_reflns_limit_h_max 13
_diffrn_reflns_limit_h_min -13
_diffrn_reflns_limit_k_max 8
_diffrn_reflns_limit_k_min -10
_diffrn_reflns_limit_l_max 13
_diffrn_reflns_limit_l_min -13
_diffrn_reflns_number 4907
_diffrn_reflns_theta_full 25.18
_diffrn_reflns_theta_max 25.18
_diffrn_reflns_theta_min 3.33
_diffrn_standards_interval_count 0
_diffrn_standards_interval_time 0
_diffrn_standards_number 0
_exptl_absorpt_coefficient_mu 0.858
_exptl_absorpt_correction_T_max 0.862
_exptl_absorpt_correction_T_min 0.788
_exptl_absorpt_correction_type multi-scan
_exptl_absorpt_process_details '(<i>ABSCOR</i>; Higashi, 1995)'
_exptl_crystal_colour pink
_exptl_crystal_density_diffrn 1.482
_exptl_crystal_density_method 'not measured'
_exptl_crystal_description prism
_exptl_crystal_F_000 486
_exptl_crystal_size_max 0.24
_exptl_crystal_size_mid 0.14
_exptl_crystal_size_min 0.12
_refine_diff_density_max 0.232
_refine_diff_density_min -0.226
_refine_ls_extinction_method none
_refine_ls_goodness_of_fit_ref 0.823
_refine_ls_hydrogen_treatment constr
_refine_ls_matrix_type full
_refine_ls_number_parameters 142
_refine_ls_number_reflns 1891
_refine_ls_number_restraints 0
_refine_ls_restrained_S_all 0.823
_refine_ls_R_factor_all 0.0698
_refine_ls_R_factor_gt 0.0328
_refine_ls_shift/su_max 0.000
_refine_ls_shift/su_mean 0.000
_refine_ls_structure_factor_coef Fsqd
_refine_ls_weighting_details 'calc w=1/[\s^2^(Fo^2^)+(0.0207P)^2^] where P=(Fo^2^+2Fc^2^)/3'
_refine_ls_weighting_scheme calc
_refine_ls_wR_factor_gt 0.0532
_refine_ls_wR_factor_ref 0.0570
_reflns_number_gt 1165
_reflns_number_total 1891
_reflns_threshold_expression I>2\s(I)
_cod_data_source_file rk2211.cif
_cod_data_source_block I
_cod_original_sg_symbol_H-M 'P 21/n'
_cod_database_code 2226644
_cod_database_fobs_code 2226644

loop_
_symmetry_equiv_pos_as_xyz
'x, y, z'
'-x+1/2, y+1/2, -z+1/2'
'-x, -y, -z'
'x-1/2, -y-1/2, z-1/2'

loop_
_atom_site_type_symbol
_atom_site_label
_atom_site_fract_x
_atom_site_fract_y
_atom_site_fract_z
_atom_site_U_iso_or_equiv
_atom_site_adp_type
_atom_site_calc_flag
_atom_site_refinement_flags
_atom_site_occupancy
_atom_site_disorder_assembly
_atom_site_disorder_group
Co Co 0.5000 0.5000 0.5000 0.03143(14) Uani d S 1 . .
N N1 0.5562(2) 0.5432(2) 0.34392(16) 0.0394(6) Uani d . 1 . .
O O1 0.50790(18) 0.27225(15) 0.47973(14) 0.0392(4) Uani d . 1 . .
O O2 0.31969(17) 0.21732(17) 0.31456(15) 0.0434(5) Uani d . 1 . .
O O1W 0.29833(13) 0.50231(19) 0.37221(11) 0.0369(4) Uani d . 1 . .
H H1A 0.2673 0.5677 0.3070 0.044 Uiso d R 1 . .
H H1B 0.2846 0.4213 0.3263 0.044 Uiso d R 1 . .
C C1 0.6531(3) 0.4608(3) 0.3341(2) 0.0513(8) Uani d . 1 . .
H H1 0.6940 0.3889 0.3965 0.062 Uiso calc R 1 . .
C C2 0.6927(3) 0.4788(4) 0.2376(2) 0.0572(8) Uani d . 1 . .
H H2 0.7600 0.4205 0.2357 0.069 Uiso calc R 1 . .
C C3 0.6326(3) 0.5844(3) 0.1411(2) 0.0462(7) Uani d . 1 . .
C C4 0.6658(3) 0.6069(4) 0.0350(3) 0.0647(9) Uani d . 1 . .
H H4 0.7314 0.5506 0.0274 0.078 Uiso calc R 1 . .
C C5 0.6012(4) 0.7107(4) -0.0549(3) 0.0698(10) Uani d . 1 . .
H H5 0.6228 0.7246 -0.1246 0.084 Uiso calc R 1 . .
C C6 0.5030(4) 0.7973(4) -0.0451(3) 0.0700(10) Uani d . 1 . .
H H6 0.4603 0.8681 -0.1080 0.084 Uiso calc R 1 . .
C C7 0.4689(3) 0.7791(3) 0.0560(2) 0.0583(9) Uani d . 1 . .
H H7 0.4034 0.8372 0.0620 0.070 Uiso calc R 1 . .
C C8 0.5334(3) 0.6720(3) 0.1506(2) 0.0410(7) Uani d . 1 . .
C C9 0.4999(3) 0.6448(3) 0.2554(2) 0.0399(6) Uani d . 1 . .
H H9 0.4343 0.7022 0.2620 0.048 Uiso calc R 1 . .
C C10 0.4249(2) 0.1817(2) 0.4066(2) 0.0294(6) Uani d . 1 . .
C C11 0.4568(2) 0.0192(2) 0.43056(17) 0.0335(6) Uani d . 1 . .
H H11A 0.4999 -0.0128 0.3768 0.040 Uiso calc R 1 . .
H H11B 0.3758 -0.0360 0.4039 0.040 Uiso calc R 1 . .

loop_
_atom_site_aniso_label
_atom_site_aniso_U_11
_atom_site_aniso_U_22
_atom_site_aniso_U_33
_atom_site_aniso_U_12
_atom_site_aniso_U_13
_atom_site_aniso_U_23
Co 0.0357(3) 0.0151(2) 0.0285(2) -0.0009(3) -0.00145(17) 0.0019(2)
N1 0.0390(13) 0.0305(13) 0.0367(11) 0.0033(10) 0.0040(9) 0.0038(9)
O1 0.0391(11) 0.0153(8) 0.0426(10) -0.0025(9) -0.0035(8) -0.0015(8)
O2 0.0444(12) 0.0209(10) 0.0399(9) 0.0028(8) -0.0073(8) -0.0005(8)
O1W 0.0410(9) 0.0205(8) 0.0306(7) 0.0015(10) -0.0034(6) 0.0011(8)
C1 0.0472(19) 0.044(2) 0.0487(15) 0.0098(15) 0.0061(13) 0.0064(13)
C2 0.0420(17) 0.059(2) 0.0639(17) 0.0070(17) 0.0159(14) -0.0038(17)
C3 0.0436(19) 0.0442(18) 0.0443(15) -0.0146(15) 0.0119(13) -0.0090(14)
C4 0.061(2) 0.073(2) 0.0654(19) -0.028(2) 0.0313(18) -0.0158(19)
C5 0.086(3) 0.070(3) 0.056(2) -0.041(2) 0.033(2) -0.0074(19)
C6 0.096(3) 0.056(2) 0.0468(18) -0.020(2) 0.0196(19) 0.0072(16)
C7 0.072(2) 0.0434(19) 0.0503(18) -0.0043(17) 0.0166(17) 0.0055(15)
C8 0.0474(19) 0.0300(15) 0.0382(14) -0.0077(14) 0.0104(12) 0.0015(13)
C9 0.0428(17) 0.0304(15) 0.0383(14) -0.0012(13) 0.0087(12) 0.0010(13)
C10 0.0384(16) 0.0185(13) 0.0264(11) 0.0001(13) 0.0087(11) 0.0025(11)
C11 0.0413(14) 0.0142(13) 0.0323(11) 0.0007(12) 0.0030(9) 0.0003(11)

loop_
_atom_type_symbol
_atom_type_description
_atom_type_scat_dispersion_real
_atom_type_scat_dispersion_imag
_atom_type_scat_source
C C 0.0033 0.0016 'International Tables Vol C Tables 4.2.6.8 and 6.1.1.4'
H H 0.0000 0.0000 'International Tables Vol C Tables 4.2.6.8 and 6.1.1.4'
N N 0.0061 0.0033 'International Tables Vol C Tables 4.2.6.8 and 6.1.1.4'
O O 0.0106 0.0060 'International Tables Vol C Tables 4.2.6.8 and 6.1.1.4'
Co Co 0.3494 0.9721 'International Tables Vol C Tables 4.2.6.8 and 6.1.1.4'

loop_
_geom_angle_atom_site_label_1
_geom_angle_atom_site_label_2
_geom_angle_atom_site_label_3
_geom_angle_site_symmetry_1
_geom_angle_site_symmetry_3
_geom_angle
_geom_angle_publ_flag
O1 Co O1 . 3_666 180.0 ?
O1 Co O1W . 3_666 89.04(7) ?
O1 Co O1W 3_666 3_666 90.96(7) ?
O1 Co O1W . . 90.96(7) ?
O1 Co O1W 3_666 . 89.04(7) ?
O1W Co O1W 3_666 . 180.0 ?
O1 Co N1 . 3_666 87.33(7) ?
O1 Co N1 3_666 3_666 92.67(7) ?
O1W Co N1 3_666 3_666 91.76(7) ?
O1W Co N1 . 3_666 88.24(7) ?
O1 Co N1 . . 92.67(7) ?
O1 Co N1 3_666 . 87.33(7) ?
O1W Co N1 3_666 . 88.24(7) ?
O1W Co N1 . . 91.76(7) ?
N1 Co N1 3_666 . 180.0 ?
C9 N1 C1 . . 117.7(2) ?
C9 N1 Co . . 123.03(19) ?
C1 N1 Co . . 119.26(16) ?
C10 O1 Co . . 131.47(16) ?
Co O1W H1A . . 120.6 ?
Co O1W H1B . . 105.9 ?
H1A O1W H1B . . 98.3 ?
C2 C1 N1 . . 123.1(2) ?
C2 C1 H1 . . 118.5 ?
N1 C1 H1 . . 118.5 ?
C1 C2 C3 . . 120.3(3) ?
C1 C2 H2 . . 119.9 ?
C3 C2 H2 . . 119.9 ?
C2 C3 C8 . . 117.4(2) ?
C2 C3 C4 . . 123.6(3) ?
C8 C3 C4 . . 118.9(3) ?
C5 C4 C3 . . 119.6(3) ?
C5 C4 H4 . . 120.2 ?
C3 C4 H4 . . 120.2 ?
C4 C5 C6 . . 121.3(3) ?
C4 C5 H5 . . 119.4 ?
C6 C5 H5 . . 119.4 ?
C7 C6 C5 . . 120.7(3) ?
C7 C6 H6 . . 119.7 ?
C5 C6 H6 . . 119.7 ?
C6 C7 C8 . . 119.5(3) ?
C6 C7 H7 . . 120.3 ?
C8 C7 H7 . . 120.3 ?
C7 C8 C3 . . 120.0(2) ?
C7 C8 C9 . . 122.1(3) ?
C3 C8 C9 . . 117.8(2) ?
N1 C9 C8 . . 123.7(3) ?
N1 C9 H9 . . 118.2 ?
C8 C9 H9 . . 118.2 ?
O2 C10 O1 . . 124.7(2) ?
O2 C10 C11 . . 118.2(2) ?
O1 C10 C11 . . 117.2(2) ?
C10 C11 C11 . 3_656 114.4(2) ?
C10 C11 H11A . . 108.7 ?
C11 C11 H11A 3_656 . 108.7 ?
C10 C11 H11B . . 108.7 ?
C11 C11 H11B 3_656 . 108.7 ?
H11A C11 H11B . . 107.6 ?

loop_
_geom_bond_atom_site_label_1
_geom_bond_atom_site_label_2
_geom_bond_site_symmetry_2
_geom_bond_distance
_geom_bond_publ_flag
Co N1 3_666 2.157(2) ?
Co N1 . 2.157(2) ?
Co O1 . 2.0740(18) ?
Co O1 3_666 2.0740(18) ?
Co O1W 3_666 2.1249(14) ?
Co O1W . 2.1249(14) ?
N1 C9 . 1.314(3) ?
N1 C1 . 1.363(3) ?
O1 C10 . 1.259(3) ?
O2 C10 . 1.253(3) ?
O1W H1A . 0.8975 ?
O1W H1B . 0.8743 ?
C1 C2 . 1.357(3) ?
C1 H1 . 0.9300 ?
C2 C3 . 1.398(4) ?
C2 H2 . 0.9300 ?
C3 C8 . 1.409(4) ?
C3 C4 . 1.420(4) ?
C4 C5 . 1.354(4) ?
C4 H4 . 0.9300 ?
C5 C6 . 1.397(5) ?
C5 H5 . 0.9300 ?
C6 C7 . 1.367(4) ?
C6 H6 . 0.9300 ?
C7 C8 . 1.404(4) ?
C7 H7 . 0.9300 ?
C8 C9 . 1.416(3) ?
C9 H9 . 0.9300 ?
C10 C11 . 1.507(3) ?
C11 C11 3_656 1.511(4) ?
C11 H11A . 0.9700 ?
C11 H11B . 0.9700 ?

loop_
_geom_hbond_atom_site_label_D
_geom_hbond_atom_site_label_H
_geom_hbond_atom_site_label_A
_geom_hbond_site_symmetry_A
_geom_hbond_distance_DH
_geom_hbond_distance_HA
_geom_hbond_distance_DA
_geom_hbond_angle_DHA
_geom_hbond_publ_flag
O1W H1A O2 2_555 0.90 1.89 2.774(3) 169 y
O1W H1B O2 . 0.87 1.90 2.689(3) 150 y
C5 H5 O2 3_665 0.93 2.56 3.487(5) 176 y
